data_4087840
loop_
_publ_author_name
'Tahara, Atsushi'
'Miyamoto, Yasumitsu'
'Aoto, Ryuta'
'Shigeta, Keisuke'
'Une, Yuta'
'Sunada, Yusuke'
'Motoyama, Yukihiro'
'Nagashima, Hideo'

_publ_section_title
;
 Catalyst Design of Vaska-Type Iridium Complexes for Highly Efficient
 Synthesis of \p-Conjugated Enamines
;
_journal_issue 20
_journal_name_full Organometallics
_journal_page_first 4895
_journal_paper_doi 10.1021/acs.organomet.5b00636
_journal_volume 34
_journal_year 2015
_chemical_absolute_configuration 'CHOOSE rm ad rmad syn or unk'
_chemical_formula_moiety 'C25 H24 Cl Ir N6 O P2'
_chemical_formula_sum 'C25 H24 Cl Ir N6 O P2'
_chemical_formula_weight 714.12
_space_group_crystal_system monoclinic
_space_group_IT_number 4
_space_group_name_Hall 'P 2yb'
_space_group_name_H-M_alt 'P 1 21 1'
_atom_sites_solution_hydrogens geom
_atom_sites_solution_primary direct
_atom_sites_solution_secondary difmap
_cell_angle_alpha 90.0000
_cell_angle_beta 110.8047(11)
_cell_angle_gamma 90.0000
_cell_formula_units_Z 4
_cell_length_a 10.1912(7)
_cell_length_b 23.0093(15)
_cell_length_c 12.0000(8)
_cell_measurement_reflns_used 12956
_cell_measurement_temperature 113
_cell_measurement_theta_max 30.69
_cell_measurement_theta_min 2.54
_cell_volume 2630.4(3)
_computing_cell_refinement CrystalClear
_computing_data_collection 'CrystalClear (Rigaku Inc., 2008)'
_computing_data_reduction CrystalClear
_computing_molecular_graphics 'CrystalStructure 4.1'
_computing_publication_material 'CrystalStructure 4.1 (Rigaku, 2014)'
_computing_structure_refinement 'SHELXL97 (Sheldrick, 2008)'
_computing_structure_solution 'Il Milione (Burla, et al., 2007)'
_diffrn_ambient_temperature 113
_diffrn_detector_area_resol_mean 28.445
_diffrn_measured_fraction_theta_full 0.982
_diffrn_measured_fraction_theta_max 0.982
_diffrn_measurement_device_type 'Rigaku Saturn724'
_diffrn_measurement_method \w
_diffrn_radiation_type 'Mo K\a'
_diffrn_radiation_wavelength 0.71075
_diffrn_reflns_av_R_equivalents 0.0362
_diffrn_reflns_Laue_measured_fraction_full 0.000
_diffrn_reflns_Laue_measured_fraction_max 0.000
_diffrn_reflns_limit_h_max 12
_diffrn_reflns_limit_h_min -13
_diffrn_reflns_limit_k_max 27
_diffrn_reflns_limit_k_min -29
_diffrn_reflns_limit_l_max 15
_diffrn_reflns_limit_l_min -10
_diffrn_reflns_number 16945
_diffrn_reflns_point_group_measured_fraction_full 0.000
_diffrn_reflns_point_group_measured_fraction_max 0.000
_diffrn_reflns_theta_full 27.490
_diffrn_reflns_theta_max 27.490
_diffrn_reflns_theta_min 3.218
_diffrn_standards_number 0
_exptl_absorpt_coefficient_mu 5.344
_exptl_absorpt_correction_T_max 0.586
_exptl_absorpt_correction_T_min 0.495
_exptl_absorpt_correction_type multi-scan
_exptl_absorpt_process_details 'REQAB (Rigaku, 1998)'
_exptl_crystal_colour colorless
_exptl_crystal_density_diffrn 1.803
_exptl_crystal_density_method 'not measured'
_exptl_crystal_description prism
_exptl_crystal_F_000 1392.00
_exptl_crystal_size_max 0.150
_exptl_crystal_size_mid 0.100
_exptl_crystal_size_min 0.100
_refine_diff_density_max 1.98
_refine_diff_density_min -6.49
_refine_ls_abs_structure_details 'Flack, H. D. (1983), Acta Cryst. A39, 876-881.  4616 Friedel Pairs'
_refine_ls_abs_structure_Flack 0.136(6)
_refine_ls_extinction_method none
_refine_ls_goodness_of_fit_ref 1.359
_refine_ls_hydrogen_treatment noref
_refine_ls_number_parameters 649
_refine_ls_number_reflns 10704
_refine_ls_number_restraints 1
_refine_ls_R_factor_all 0.0557
_refine_ls_R_factor_gt 0.0554
_refine_ls_shift/su_max 0.011
_refine_ls_structure_factor_coef Fsqd
_refine_ls_weighting_details 'w = 1/[\s^2^(Fo^2^)+(0.0859P)^2^+0.0000P] where P=(Fo^2^+2Fc^2^)/3'
_refine_ls_weighting_scheme calc
_refine_ls_wR_factor_gt 0.1344
_refine_ls_wR_factor_ref 0.1350
_reflns_number_gt 10556
_reflns_number_total 10704
_reflns_threshold_expression F^2^>2.0\s(F^2^)
_cod_data_source_file om5b00636_si_002.cif
_cod_data_source_block nat0051-Ir(Ppyrrolyl3)2(CO
_cod_database_code 4087840

loop_
_symmetry_equiv_pos_site_id
_space_group_symop_operation_xyz
1 +X,+Y,+Z
2 -X,1/2+Y,-Z

loop_
_atom_site_label
_atom_site_type_symbol
_atom_site_fract_x
_atom_site_fract_y
_atom_site_fract_z
_atom_site_U_iso_or_equiv
_atom_site_adp_type
_atom_site_occupancy
_atom_site_site_symmetry_multiplicity
_atom_site_calc_flag
Ir1 Ir 1.09050(2) 0.767686(9) 0.75867(2) 0.01281(9) Uani 1 2 d
Ir2 Ir 0.59139(2) 0.983213(9) 0.25113(2) 0.01259(9) Uani 1 2 d
Cl1 Cl 1.07560(19) 0.66850(9) 0.70777(16) 0.0214(4) Uani 1 2 d
Cl2 Cl 0.57096(19) 1.08327(9) 0.20932(16) 0.0213(4) Uani 1 2 d
P1 P 1.0710(2) 0.78784(10) 0.56779(16) 0.0151(4) Uani 1 2 d
P2 P 1.11227(19) 0.74443(9) 0.94949(15) 0.0139(4) Uani 1 2 d
P3 P 0.5979(2) 1.00526(10) 0.43846(16) 0.0151(4) Uani 1 2 d
P4 P 0.58528(19) 0.96555(9) 0.06226(15) 0.0147(4) Uani 1 2 d
O1 O 1.0786(7) 0.8920(3) 0.8184(6) 0.0317(14) Uani 1 2 d
O2 O 0.5806(6) 0.8580(3) 0.3029(6) 0.0288(14) Uani 1 2 d
N1 N 1.2067(7) 0.7679(4) 0.5273(6) 0.0227(13) Uani 1 2 d
N2 N 0.9310(7) 0.7564(3) 0.4655(5) 0.0202(14) Uani 1 2 d
N3 N 1.0486(6) 0.8574(3) 0.5203(5) 0.0197(13) Uani 1 2 d
N4 N 1.2554(6) 0.7050(3) 1.0252(5) 0.0169(12) Uani 1 2 d
N5 N 0.9725(6) 0.7096(3) 0.9613(5) 0.0180(13) Uani 1 2 d
N6 N 1.1291(6) 0.7982(3) 1.0504(5) 0.0170(13) Uani 1 2 d
N7 N 0.7353(7) 1.0454(3) 0.5233(5) 0.0214(14) Uani 1 2 d
N8 N 0.4487(6) 1.0399(3) 0.4334(6) 0.0197(13) Uani 1 2 d
N9 N 0.6076(7) 0.9507(3) 0.5376(5) 0.0205(14) Uani 1 2 d
N10 N 0.7282(6) 0.9849(4) 0.0324(5) 0.0214(13) Uani 1 2 d
N11 N 0.4515(7) 0.9981(3) -0.0454(5) 0.0177(13) Uani 1 2 d
N12 N 0.5683(7) 0.8960(3) 0.0123(6) 0.0196(13) Uani 1 2 d
C1 C 1.0842(8) 0.8451(4) 0.7947(6) 0.0194(15) Uani 1 2 d
C2 C 1.2393(9) 0.7942(5) 0.4333(8) 0.032(2) Uani 1 2 d
C3 C 1.3566(9) 0.7651(5) 0.4280(8) 0.034(2) Uani 1 2 d
C4 C 1.3958(10) 0.7226(5) 0.5182(9) 0.037(2) Uani 1 2 d
C5 C 1.3057(8) 0.7249(4) 0.5808(7) 0.0234(17) Uani 1 2 d
C6 C 0.8016(8) 0.7487(4) 0.4835(8) 0.0249(17) Uani 1 2 d
C7 C 0.7052(9) 0.7313(4) 0.3794(8) 0.033(2) Uani 1 2 d
C8 C 0.7723(10) 0.7261(4) 0.2950(8) 0.035(2) Uani 1 2 d
C9 C 0.9081(9) 0.7420(4) 0.3470(7) 0.0278(18) Uani 1 2 d
C10 C 1.1429(9) 0.9034(4) 0.5708(7) 0.0300(19) Uani 1 2 d
C11 C 1.0996(11) 0.9503(5) 0.5020(9) 0.036(2) Uani 1 2 d
C12 C 0.9722(9) 0.9362(4) 0.4063(8) 0.0288(18) Uani 1 2 d
C13 C 0.9437(9) 0.8792(4) 0.4196(7) 0.0241(17) Uani 1 2 d
C14 C 1.3449(8) 0.6792(4) 0.9745(7) 0.0217(16) Uani 1 2 d
C15 C 1.4469(8) 0.6496(4) 1.0604(7) 0.0259(17) Uani 1 2 d
C16 C 1.4203(8) 0.6557(4) 1.1676(7) 0.0263(17) Uani 1 2 d
C17 C 1.3030(9) 0.6880(4) 1.1453(7) 0.0249(17) Uani 1 2 d
C18 C 0.8576(8) 0.6890(4) 0.8651(7) 0.0297(19) Uani 1 2 d
C19 C 0.7721(9) 0.6602(5) 0.9102(10) 0.038(2) Uani 1 2 d
C20 C 0.8323(9) 0.6615(4) 1.0352(9) 0.033(2) Uani 1 2 d
C21 C 0.9524(9) 0.6910(4) 1.0653(8) 0.0300(19) Uani 1 2 d
C22 C 1.2534(9) 0.8286(5) 1.1102(8) 0.0268(18) Uani 1 2 d
C23 C 1.2200(10) 0.8769(4) 1.1600(8) 0.0295(19) Uani 1 2 d
C24 C 1.0743(10) 0.8780(4) 1.1301(8) 0.032(2) Uani 1 2 d
C25 C 1.0193(8) 0.8310(4) 1.0601(7) 0.0238(16) Uani 1 2 d
C26 C 0.5903(8) 0.9047(4) 0.2843(7) 0.0199(16) Uani 1 2 d
C27 C 0.7739(10) 1.0548(5) 0.6448(7) 0.032(2) Uani 1 2 d
C28 C 0.8879(10) 1.0917(5) 0.6783(8) 0.036(2) Uani 1 2 d
C29 C 0.9216(9) 1.1032(4) 0.5773(9) 0.035(2) Uani 1 2 d
C30 C 0.8274(9) 1.0745(4) 0.4822(7) 0.0247(17) Uani 1 2 d
C31 C 0.4261(10) 1.0727(5) 0.5207(9) 0.039(2) Uani 1 2 d
C32 C 0.2910(11) 1.0923(5) 0.4766(12) 0.044(3) Uani 1 2 d
C33 C 0.2271(10) 1.0703(5) 0.3608(9) 0.038(2) Uani 1 2 d
C34 C 0.3249(9) 1.0378(5) 0.3360(7) 0.033(2) Uani 1 2 d
C35 C 0.7296(10) 0.9198(5) 0.5992(8) 0.031(2) Uani 1 2 d
C36 C 0.6918(11) 0.8739(5) 0.6533(8) 0.036(2) Uani 1 2 d
C37 C 0.5477(11) 0.8751(5) 0.6237(9) 0.040(2) Uani 1 2 d
C38 C 0.4960(10) 0.9234(5) 0.5525(8) 0.032(2) Uani 1 2 d
C39 C 0.7709(9) 0.9632(4) -0.0583(7) 0.0263(18) Uani 1 2 d
C40 C 0.8831(10) 0.9953(5) -0.0607(8) 0.037(2) Uani 1 2 d
C41 C 0.9112(9) 1.0391(5) 0.0297(8) 0.033(2) Uani 1 2 d
C42 C 0.8171(8) 1.0332(4) 0.0853(7) 0.0250(17) Uani 1 2 d
C43 C 0.4414(9) 1.0109(4) -0.1622(7) 0.0279(18) Uani 1 2 d
C44 C 0.3097(10) 1.0277(4) -0.2236(7) 0.035(2) Uani 1 2 d
C45 C 0.2300(9) 1.0226(4) -0.1451(9) 0.035(2) Uani 1 2 d
C46 C 0.3176(8) 1.0055(4) -0.0377(8) 0.0267(17) Uani 1 2 d
C47 C 0.4569(8) 0.8727(4) -0.0839(7) 0.0221(16) Uani 1 2 d
C48 C 0.4870(9) 0.8162(4) -0.0952(8) 0.0305(19) Uani 1 2 d
C49 C 0.6151(11) 0.8027(4) -0.0028(8) 0.031(2) Uani 1 2 d
C50 C 0.6639(9) 0.8516(4) 0.0606(7) 0.0303(19) Uani 1 2 d
H2 H 1.1907 0.8254 0.384 0.0387 Uiso 1 2 calc
H3 H 1.4025 0.7728 0.3731 0.0410 Uiso 1 2 calc
H4 H 1.4721 0.6963 0.5336 0.0449 Uiso 1 2 calc
H5 H 1.3099 0.7018 0.6475 0.0282 Uiso 1 2 calc
H6 H 0.7862 0.7549 0.5562 0.0298 Uiso 1 2 calc
H7 H 0.6087 0.7239 0.3653 0.0399 Uiso 1 2 calc
H8 H 0.7292 0.7133 0.2149 0.0418 Uiso 1 2 calc
H9 H 0.9759 0.7432 0.3097 0.0333 Uiso 1 2 calc
H10 H 1.2233 0.9012 0.6416 0.0359 Uiso 1 2 calc
H11 H 1.1457 0.9869 0.5143 0.0435 Uiso 1 2 calc
H12 H 0.9177 0.9618 0.3452 0.0346 Uiso 1 2 calc
H13 H 0.8656 0.8579 0.3688 0.0290 Uiso 1 2 calc
H14 H 1.3358 0.6821 0.8931 0.0261 Uiso 1 2 calc
H15 H 1.5219 0.6285 1.05 0.0311 Uiso 1 2 calc
H16 H 1.4756 0.6399 1.2428 0.0316 Uiso 1 2 calc
H17 H 1.2598 0.6976 1.2011 0.0298 Uiso 1 2 calc
H18 H 0.8429 0.6943 0.7831 0.0356 Uiso 1 2 calc
H19 H 0.6857 0.6421 0.8646 0.0452 Uiso 1 2 calc
H20 H 0.7941 0.6444 1.089 0.0397 Uiso 1 2 calc
H21 H 1.0142 0.6983 1.1444 0.0359 Uiso 1 2 calc
H22 H 1.345 0.8173 1.1149 0.0324 Uiso 1 2 calc
H23 H 1.2849 0.905 1.2068 0.0356 Uiso 1 2 calc
H24 H 1.0228 0.9065 1.1548 0.0391 Uiso 1 2 calc
H25 H 0.9223 0.8221 1.0243 0.0284 Uiso 1 2 calc
H27 H 0.7302 1.0386 0.6958 0.0385 Uiso 1 2 calc
H28 H 0.9351 1.1067 0.7561 0.0432 Uiso 1 2 calc
H29 H 0.9967 1.1269 0.5748 0.0413 Uiso 1 2 calc
H30 H 0.8257 1.0748 0.4025 0.0296 Uiso 1 2 calc
H31 H 0.4923 1.0803 0.5978 0.0472 Uiso 1 2 calc
H32 H 0.2474 1.1169 0.5169 0.0533 Uiso 1 2 calc
H33 H 0.1334 1.0769 0.3092 0.0450 Uiso 1 2 calc
H34 H 0.3105 1.0169 0.2643 0.0395 Uiso 1 2 calc
H35 H 0.8221 0.9291 0.6027 0.0374 Uiso 1 2 calc
H36 H 0.7542 0.8461 0.7033 0.0426 Uiso 1 2 calc
H37 H 0.4937 0.8475 0.6476 0.0482 Uiso 1 2 calc
H38 H 0.4005 0.9354 0.5201 0.0379 Uiso 1 2 calc
H39 H 0.7292 0.9316 -0.1095 0.0316 Uiso 1 2 calc
H40 H 0.9332 0.9897 -0.1132 0.0441 Uiso 1 2 calc
H41 H 0.9833 1.0675 0.0474 0.0397 Uiso 1 2 calc
H42 H 0.8114 1.0568 0.1485 0.0299 Uiso 1 2 calc
H43 H 0.5154 1.0082 -0.1926 0.0334 Uiso 1 2 calc
H44 H 0.275 1.0406 -0.3039 0.0416 Uiso 1 2 calc
H45 H 0.1325 1.03 -0.1662 0.0414 Uiso 1 2 calc
H46 H 0.2939 0.9995 0.0312 0.0320 Uiso 1 2 calc
H47 H 0.3751 0.893 -0.132 0.0265 Uiso 1 2 calc
H48 H 0.4318 0.7902 -0.1551 0.0368 Uiso 1 2 calc
H49 H 0.6596 0.7657 0.0121 0.0370 Uiso 1 2 calc
H50 H 0.7489 0.8551 0.127 0.0363 Uiso 1 2 calc

loop_
_atom_site_aniso_label
_atom_site_aniso_U_11
_atom_site_aniso_U_22
_atom_site_aniso_U_33
_atom_site_aniso_U_12
_atom_site_aniso_U_13
_atom_site_aniso_U_23
Ir1 0.01326(15) 0.01519(17) 0.00917(13) 0.00027(10) 0.00299(10) -0.00009(9)
Ir2 0.01312(15) 0.01475(17) 0.00952(13) -0.00021(10) 0.00357(10) -0.00013(10)
Cl1 0.0268(9) 0.0194(10) 0.0179(8) -0.0010(7) 0.0078(7) -0.0024(7)
Cl2 0.0260(9) 0.0196(10) 0.0180(9) 0.0004(7) 0.0074(7) 0.0030(7)
P1 0.0166(8) 0.0197(10) 0.0078(7) -0.0004(7) 0.0029(7) 0.0012(6)
P2 0.0163(8) 0.0161(10) 0.0098(8) -0.0011(7) 0.0051(7) -0.0007(6)
P3 0.0199(9) 0.0177(10) 0.0090(8) 0.0002(7) 0.0066(7) 0.0013(7)
P4 0.0166(8) 0.0169(10) 0.0096(8) 0.0015(7) 0.0036(7) -0.0010(6)
O1 0.038(3) 0.025(4) 0.030(3) -0.000(3) 0.009(3) -0.002(3)
O2 0.031(3) 0.022(4) 0.033(3) 0.002(3) 0.010(3) 0.004(3)
N1 0.025(3) 0.027(4) 0.020(3) 0.000(3) 0.012(3) 0.001(3)
N2 0.021(3) 0.024(4) 0.013(3) -0.001(3) 0.003(2) -0.001(2)
N3 0.017(3) 0.024(4) 0.013(3) -0.004(3) -0.002(2) 0.002(2)
N4 0.024(3) 0.017(3) 0.010(3) 0.004(3) 0.007(2) 0.002(2)
N5 0.013(3) 0.023(3) 0.017(3) -0.005(2) 0.003(2) -0.005(2)
N6 0.017(3) 0.019(3) 0.017(3) -0.000(2) 0.008(2) -0.003(2)
N7 0.024(3) 0.027(4) 0.010(3) -0.002(3) 0.002(2) -0.000(3)
N8 0.018(3) 0.019(3) 0.024(3) 0.003(3) 0.010(2) -0.000(3)
N9 0.028(3) 0.024(4) 0.011(3) 0.001(3) 0.009(2) 0.002(2)
N10 0.019(3) 0.029(4) 0.018(3) 0.003(3) 0.008(2) -0.002(3)
N11 0.021(3) 0.017(3) 0.013(3) 0.000(2) 0.003(2) 0.002(2)
N12 0.022(3) 0.018(3) 0.015(3) 0.004(3) 0.002(2) 0.000(2)
C1 0.023(4) 0.020(4) 0.015(3) -0.000(3) 0.006(3) 0.000(3)
C2 0.032(4) 0.049(6) 0.023(4) -0.003(4) 0.019(4) 0.006(4)
C3 0.031(4) 0.048(6) 0.030(4) -0.009(4) 0.019(4) -0.004(4)
C4 0.030(4) 0.048(6) 0.041(5) 0.009(4) 0.022(4) -0.001(4)
C5 0.023(4) 0.022(4) 0.028(4) 0.003(3) 0.012(3) 0.002(3)
C6 0.016(3) 0.028(4) 0.026(4) -0.006(3) 0.002(3) -0.003(3)
C7 0.029(4) 0.029(5) 0.031(4) -0.002(4) -0.003(4) -0.002(4)
C8 0.041(5) 0.028(5) 0.021(4) -0.002(4) -0.006(3) -0.004(3)
C9 0.034(4) 0.031(4) 0.015(3) -0.001(4) 0.004(3) -0.004(3)
C10 0.031(4) 0.027(5) 0.023(4) -0.016(4) -0.002(3) -0.000(3)
C11 0.043(5) 0.026(5) 0.031(5) -0.021(4) 0.002(4) -0.003(4)
C12 0.030(4) 0.023(5) 0.028(4) 0.002(4) 0.004(4) 0.002(3)
C13 0.024(4) 0.029(5) 0.016(3) 0.001(3) 0.002(3) 0.001(3)
C14 0.020(4) 0.026(4) 0.020(3) 0.002(3) 0.008(3) -0.001(3)
C15 0.023(4) 0.026(4) 0.023(4) -0.001(3) 0.001(3) 0.001(3)
C16 0.026(4) 0.026(4) 0.020(4) -0.001(3) -0.000(3) 0.006(3)
C17 0.032(4) 0.026(4) 0.013(3) 0.002(3) 0.003(3) 0.003(3)
C18 0.024(4) 0.041(5) 0.024(4) -0.009(4) 0.009(3) -0.012(4)
C19 0.025(4) 0.038(6) 0.055(6) -0.013(4) 0.021(4) -0.017(5)
C20 0.036(5) 0.027(5) 0.048(5) 0.005(4) 0.029(4) 0.009(4)
C21 0.027(4) 0.038(5) 0.028(4) -0.000(4) 0.014(3) 0.010(4)
C22 0.028(4) 0.030(5) 0.021(4) -0.010(4) 0.007(3) -0.008(3)
C23 0.042(5) 0.021(4) 0.025(4) -0.003(4) 0.011(4) -0.006(3)
C24 0.038(5) 0.030(5) 0.029(4) 0.006(4) 0.011(4) -0.008(4)
C25 0.020(3) 0.027(4) 0.022(3) 0.004(3) 0.005(3) -0.004(3)
C26 0.016(3) 0.032(5) 0.012(3) 0.004(3) 0.005(3) -0.006(3)
C27 0.035(4) 0.040(5) 0.017(4) -0.004(4) 0.003(3) -0.002(4)
C28 0.041(5) 0.033(5) 0.021(4) 0.005(4) -0.005(3) -0.010(4)
C29 0.030(4) 0.026(5) 0.036(5) -0.004(4) -0.003(4) -0.001(4)
C30 0.028(4) 0.020(4) 0.018(3) -0.006(3) -0.002(3) 0.003(3)
C31 0.035(5) 0.046(6) 0.043(6) -0.004(4) 0.022(4) -0.022(5)
C32 0.045(6) 0.028(5) 0.076(8) 0.009(4) 0.042(6) -0.002(5)
C33 0.036(5) 0.047(6) 0.036(5) 0.020(4) 0.020(4) 0.020(4)
C34 0.027(4) 0.050(6) 0.020(4) 0.012(4) 0.007(3) 0.007(4)
C35 0.034(5) 0.035(5) 0.027(4) 0.007(4) 0.014(4) 0.009(4)
C36 0.057(6) 0.027(5) 0.023(4) 0.016(5) 0.014(4) 0.013(4)
C37 0.053(6) 0.030(5) 0.036(5) -0.014(5) 0.014(4) 0.011(4)
C38 0.035(5) 0.034(5) 0.028(4) -0.008(4) 0.013(4) 0.009(4)
C39 0.032(4) 0.034(5) 0.020(4) -0.001(3) 0.017(3) -0.002(3)
C40 0.033(5) 0.054(7) 0.032(4) 0.007(4) 0.020(4) 0.011(4)
C41 0.023(4) 0.045(6) 0.034(4) -0.001(4) 0.013(4) 0.005(4)
C42 0.020(4) 0.028(4) 0.029(4) -0.003(3) 0.010(3) 0.001(3)
C43 0.036(4) 0.034(5) 0.011(3) -0.003(4) 0.004(3) -0.004(3)
C44 0.039(5) 0.026(5) 0.020(4) -0.004(4) -0.013(3) 0.006(3)
C45 0.027(4) 0.027(5) 0.039(5) 0.000(3) -0.002(4) 0.004(4)
C46 0.019(4) 0.028(4) 0.032(4) 0.003(3) 0.007(3) -0.001(3)
C47 0.022(4) 0.019(4) 0.021(4) -0.007(3) 0.003(3) -0.004(3)
C48 0.033(5) 0.024(5) 0.032(4) -0.010(4) 0.009(4) -0.008(4)
C49 0.048(5) 0.018(5) 0.029(4) 0.009(4) 0.018(4) -0.004(4)
C50 0.031(4) 0.029(5) 0.024(4) 0.010(4) 0.000(3) -0.006(3)

loop_
_atom_type_symbol
_atom_type_description
_atom_type_scat_dispersion_real
_atom_type_scat_dispersion_imag
_atom_type_scat_source
C C 0.0033 0.0016
;
International Tables for Crystallography
(Vol. C, Tables 4.2.6.8 and 6.1.1.4)
;
H H 0.0000 0.0000
;
International Tables for Crystallography
(Vol. C, Table 6.1.1.4)
;
Cl Cl 0.1484 0.1585
;
International Tables for Crystallography
(Vol. C, Tables 4.2.6.8 and 6.1.1.4)
;
Ir Ir -1.4442 7.9887
;
International Tables for Crystallography
(Vol. C, Tables 4.2.6.8 and 6.1.1.4)
;
N N 0.0061 0.0033
;
International Tables for Crystallography
(Vol. C, Tables 4.2.6.8 and 6.1.1.4)
;
O O 0.0106 0.0060
;
International Tables for Crystallography
(Vol. C, Tables 4.2.6.8 and 6.1.1.4)
;
P P 0.1023 0.0942
;
International Tables for Crystallography
(Vol. C, Tables 4.2.6.8 and 6.1.1.4)
;

loop_
_geom_angle_atom_site_label_1
_geom_angle_atom_site_label_2
_geom_angle_atom_site_label_3
_geom_angle
_geom_angle_publ_flag
Cl1 Ir1 P1 87.81(8) yes
Cl1 Ir1 P2 90.42(7) yes
Cl1 Ir1 C1 174.6(3) yes
P1 Ir1 P2 178.13(8) yes
P1 Ir1 C1 92.4(2) yes
P2 Ir1 C1 89.4(2) yes
Cl2 Ir2 P3 87.82(8) yes
Cl2 Ir2 P4 89.62(7) yes
Cl2 Ir2 C26 174.5(3) yes
P3 Ir2 P4 177.42(8) yes
P3 Ir2 C26 90.3(3) yes
P4 Ir2 C26 92.3(3) yes
Ir1 P1 N1 116.6(2) yes
Ir1 P1 N2 113.3(3) yes
Ir1 P1 N3 119.1(3) yes
N1 P1 N2 104.1(4) yes
N1 P1 N3 100.8(4) yes
N2 P1 N3 100.6(3) yes
Ir1 P2 N4 115.1(3) yes
Ir1 P2 N5 114.3(2) yes
Ir1 P2 N6 119.6(2) yes
N4 P2 N5 107.2(3) yes
N4 P2 N6 99.2(3) yes
N5 P2 N6 99.3(4) yes
Ir2 P3 N7 116.4(3) yes
Ir2 P3 N8 110.9(2) yes
Ir2 P3 N9 119.8(3) yes
N7 P3 N8 107.8(4) yes
N7 P3 N9 98.7(3) yes
N8 P3 N9 101.5(4) yes
Ir2 P4 N10 116.4(2) yes
Ir2 P4 N11 114.3(3) yes
Ir2 P4 N12 118.9(3) yes
N10 P4 N11 104.2(4) yes
N10 P4 N12 99.3(4) yes
N11 P4 N12 101.3(3) yes
P1 N1 C2 124.1(7) yes
P1 N1 C5 126.4(7) yes
C2 N1 C5 109.4(8) yes
P1 N2 C6 122.4(6) yes
P1 N2 C9 129.6(7) yes
C6 N2 C9 107.3(6) yes
P1 N3 C10 125.1(5) yes
P1 N3 C13 127.2(6) yes
C10 N3 C13 107.4(7) yes
P2 N4 C14 124.7(5) yes
P2 N4 C17 128.4(6) yes
C14 N4 C17 106.8(6) yes
P2 N5 C18 125.2(6) yes
P2 N5 C21 128.0(5) yes
C18 N5 C21 106.6(7) yes
P2 N6 C22 124.9(6) yes
P2 N6 C25 125.1(5) yes
C22 N6 C25 107.2(7) yes
P3 N7 C27 125.9(7) yes
P3 N7 C30 125.1(5) yes
C27 N7 C30 109.0(7) yes
P3 N8 C31 128.4(5) yes
P3 N8 C34 123.4(6) yes
C31 N8 C34 108.3(7) yes
P3 N9 C35 124.3(7) yes
P3 N9 C38 125.8(5) yes
C35 N9 C38 108.9(8) yes
P4 N10 C39 127.2(6) yes
P4 N10 C42 124.8(7) yes
C39 N10 C42 107.4(7) yes
P4 N11 C43 127.8(6) yes
P4 N11 C46 122.8(6) yes
C43 N11 C46 108.1(6) yes
P4 N12 C47 126.9(5) yes
P4 N12 C50 125.3(5) yes
C47 N12 C50 107.8(7) yes
Ir1 C1 O1 178.3(8) yes
N1 C2 C3 106.2(8) yes
C2 C3 C4 108.3(10) yes
C3 C4 C5 109.2(9) yes
N1 C5 C4 106.8(8) yes
N2 C6 C7 107.8(8) yes
C6 C7 C8 108.1(8) yes
C7 C8 C9 108.8(8) yes
N2 C9 C8 107.9(9) yes
N3 C10 C11 108.4(7) yes
C10 C11 C12 108.6(9) yes
C11 C12 C13 107.1(8) yes
N3 C13 C12 108.5(7) yes
N4 C14 C15 109.0(7) yes
C14 C15 C16 107.3(8) yes
C15 C16 C17 108.5(7) yes
N4 C17 C16 108.3(8) yes
N5 C18 C19 107.8(8) yes
C18 C19 C20 108.5(8) yes
C19 C20 C21 108.1(10) yes
N5 C21 C20 109.0(7) yes
N6 C22 C23 108.1(8) yes
C22 C23 C24 108.1(8) yes
C23 C24 C25 108.1(9) yes
N6 C25 C24 108.4(7) yes
Ir2 C26 O2 175.5(7) yes
N7 C27 C28 107.4(9) yes
C27 C28 C29 107.8(8) yes
C28 C29 C30 108.4(9) yes
N7 C30 C29 107.4(8) yes
N8 C31 C32 107.8(9) yes
C31 C32 C33 108.3(11) yes
C32 C33 C34 107.2(8) yes
N8 C34 C33 108.3(8) yes
N9 C35 C36 107.3(9) yes
C35 C36 C37 108.4(9) yes
C36 C37 C38 108.1(10) yes
N9 C38 C37 107.3(8) yes
N10 C39 C40 108.4(8) yes
C39 C40 C41 107.9(9) yes
C40 C41 C42 108.4(9) yes
N10 C42 C41 107.8(8) yes
N11 C43 C44 108.4(9) yes
C43 C44 C45 107.6(7) yes
C44 C45 C46 108.3(8) yes
N11 C46 C45 107.6(9) yes
N12 C47 C48 107.6(7) yes
C47 C48 C49 108.1(8) yes
C48 C49 C50 108.1(8) yes
N12 C50 C49 108.3(7) yes
N1 C2 H2 126.8(10) no
C3 C2 H2 127.0(11) no
C2 C3 H3 125.8(10) no
C4 C3 H3 125.9(11) no
C3 C4 H4 125.6(12) no
C5 C4 H4 125.2(11) no
N1 C5 H5 126.4(9) no
C4 C5 H5 126.8(9) no
N2 C6 H6 125.9(7) no
C7 C6 H6 126.3(9) no
C6 C7 H7 125.8(11) no
C8 C7 H7 126.1(9) no
C7 C8 H8 125.7(9) no
C9 C8 H8 125.5(11) no
N2 C9 H9 126.0(7) no
C8 C9 H9 126.1(8) no
N3 C10 H10 125.7(9) no
C11 C10 H10 125.9(9) no
C10 C11 H11 125.8(9) no
C12 C11 H11 125.7(9) no
C11 C12 H12 126.3(10) no
C13 C12 H12 126.5(8) no
N3 C13 H13 125.6(9) no
C12 C13 H13 125.8(8) no
N4 C14 H14 125.3(7) no
C15 C14 H14 125.7(9) no
C14 C15 H15 126.3(9) no
C16 C15 H15 126.4(8) no
C15 C16 H16 125.9(9) no
C17 C16 H16 125.7(9) no
N4 C17 H17 125.7(8) no
C16 C17 H17 126.0(8) no
N5 C18 H18 125.9(9) no
C19 C18 H18 126.3(8) no
C18 C19 H19 125.5(11) no
C20 C19 H19 126.0(12) no
C19 C20 H20 126.0(9) no
C21 C20 H20 125.9(9) no
N5 C21 H21 125.5(9) no
C20 C21 H21 125.5(11) no
N6 C22 H22 125.8(10) no
C23 C22 H22 126.2(9) no
C22 C23 H23 125.7(10) no
C24 C23 H23 126.2(10) no
C23 C24 H24 125.9(9) no
C25 C24 H24 126.0(9) no
N6 C25 H25 125.8(9) no
C24 C25 H25 125.8(10) no
N7 C27 H27 126.4(9) no
C28 C27 H27 126.3(9) no
C27 C28 H28 126.2(11) no
C29 C28 H28 126.0(10) no
C28 C29 H29 125.9(9) no
C30 C29 H29 125.7(11) no
N7 C30 H30 126.3(8) no
C29 C30 H30 126.2(10) no
N8 C31 H31 126.2(10) no
C32 C31 H31 126.0(12) no
C31 C32 H32 126.1(11) no
C33 C32 H32 125.6(10) no
C32 C33 H33 126.5(11) no
C34 C33 H33 126.3(10) no
N8 C34 H34 125.7(9) no
C33 C34 H34 125.9(8) no
N9 C35 H35 126.3(10) no
C36 C35 H35 126.4(10) no
C35 C36 H36 125.6(11) no
C37 C36 H36 126.0(11) no
C36 C37 H37 125.8(10) no
C38 C37 H37 126.1(10) no
N9 C38 H38 126.3(10) no
C37 C38 H38 126.4(11) no
N10 C39 H39 125.8(9) no
C40 C39 H39 125.8(10) no
C39 C40 H40 126.1(10) no
C41 C40 H40 126.0(10) no
C40 C41 H41 125.8(11) no
C42 C41 H41 125.8(10) no
N10 C42 H42 126.1(9) no
C41 C42 H42 126.1(9) no
N11 C43 H43 125.8(7) no
C44 C43 H43 125.8(8) no
C43 C44 H44 126.1(11) no
C45 C44 H44 126.3(9) no
C44 C45 H45 125.9(9) no
C46 C45 H45 125.8(11) no
N11 C46 H46 126.1(7) no
C45 C46 H46 126.3(9) no
N12 C47 H47 126.1(8) no
C48 C47 H47 126.2(8) no
C47 C48 H48 125.9(8) no
C49 C48 H48 126.0(9) no
C48 C49 H49 126.1(9) no
C50 C49 H49 125.8(8) no
N12 C50 H50 125.8(9) no
C49 C50 H50 125.9(10) no

loop_
_geom_bond_atom_site_label_1
_geom_bond_atom_site_label_2
_geom_bond_distance
_geom_bond_publ_flag
Ir1 Cl1 2.353(2) yes
Ir1 P1 2.275(2) yes
Ir1 P2 2.2843(19) yes
Ir1 C1 1.840(9) yes
Ir2 Cl2 2.350(2) yes
Ir2 P3 2.282(2) yes
Ir2 P4 2.2816(19) yes
Ir2 C26 1.852(9) yes
P1 N1 1.684(8) yes
P1 N2 1.680(6) yes
P1 N3 1.687(7) yes
P2 N4 1.684(6) yes
P2 N5 1.684(7) yes
P2 N6 1.697(7) yes
P3 N7 1.684(7) yes
P3 N8 1.699(7) yes
P3 N9 1.709(7) yes
P4 N10 1.679(8) yes
P4 N11 1.685(6) yes
P4 N12 1.696(7) yes
O1 C1 1.122(11) yes
O2 C26 1.109(12) yes
N1 C2 1.420(13) yes
N1 C5 1.396(11) yes
N2 C6 1.420(12) yes
N2 C9 1.397(11) yes
N3 C10 1.413(11) yes
N3 C13 1.392(9) yes
N4 C14 1.395(12) yes
N4 C17 1.403(9) yes
N5 C18 1.403(9) yes
N5 C21 1.402(12) yes
N6 C22 1.401(10) yes
N6 C25 1.389(11) yes
N7 C27 1.385(11) yes
N7 C30 1.379(13) yes
N8 C31 1.375(14) yes
N8 C34 1.383(9) yes
N9 C35 1.394(11) yes
N9 C38 1.364(13) yes
N10 C39 1.399(12) yes
N10 C42 1.431(12) yes
N11 C43 1.400(11) yes
N11 C46 1.411(12) yes
N12 C47 1.406(9) yes
N12 C50 1.389(11) yes
C2 C3 1.390(15) yes
C3 C4 1.408(15) yes
C4 C5 1.379(16) yes
C6 C7 1.347(11) yes
C7 C8 1.414(16) yes
C8 C9 1.351(12) yes
C10 C11 1.335(14) yes
C11 C12 1.432(12) yes
C12 C13 1.365(14) yes
C14 C15 1.359(11) yes
C15 C16 1.413(13) yes
C16 C17 1.352(12) yes
C18 C19 1.351(15) yes
C19 C20 1.405(15) yes
C20 C21 1.332(13) yes
C22 C23 1.363(15) yes
C23 C24 1.398(14) yes
C24 C25 1.362(13) yes
C27 C28 1.378(14) yes
C28 C29 1.397(16) yes
C29 C30 1.373(11) yes
C31 C32 1.364(14) yes
C32 C33 1.403(15) yes
C33 C34 1.361(15) yes
C35 C36 1.366(16) yes
C36 C37 1.383(16) yes
C37 C38 1.386(14) yes
C39 C40 1.370(14) yes
C40 C41 1.431(15) yes
C41 C42 1.356(15) yes
C43 C44 1.338(12) yes
C44 C45 1.450(16) yes
C45 C46 1.340(12) yes
C47 C48 1.354(13) yes
C48 C49 1.415(11) yes
C49 C50 1.351(13) yes
C2 H2 0.951(10) no
C3 H3 0.951(11) no
C4 H4 0.950(10) no
C5 H5 0.949(9) no
C6 H6 0.950(10) no
C7 H7 0.952(10) no
C8 H8 0.950(8) no
C9 H9 0.948(10) no
C10 H10 0.950(7) no
C11 H11 0.950(10) no
C12 H12 0.951(8) no
C13 H13 0.949(8) no
C14 H14 0.951(8) no
C15 H15 0.950(9) no
C16 H16 0.950(7) no
C17 H17 0.948(10) no
C18 H18 0.949(9) no
C19 H19 0.951(9) no
C20 H20 0.949(11) no
C21 H21 0.949(8) no
C22 H22 0.951(10) no
C23 H23 0.952(9) no
C24 H24 0.951(11) no
C25 H25 0.949(7) no
C27 H27 0.952(11) no
C28 H28 0.951(9) no
C29 H29 0.949(10) no
C30 H30 0.950(9) no
C31 H31 0.948(9) no
C32 H32 0.951(14) no
C33 H33 0.948(8) no
C34 H34 0.950(9) no
C35 H35 0.953(10) no
C36 H36 0.950(9) no
C37 H37 0.949(12) no
C38 H38 0.952(9) no
C39 H39 0.950(9) no
C40 H40 0.951(11) no
C41 H41 0.950(10) no
C42 H42 0.952(9) no
C43 H43 0.949(10) no
C44 H44 0.948(8) no
C45 H45 0.950(9) no
C46 H46 0.951(10) no
C47 H47 0.951(7) no
C48 H48 0.951(9) no
C49 H49 0.951(10) no
C50 H50 0.949(7) no

loop_
_geom_contact_atom_site_label_1
_geom_contact_atom_site_label_2
_geom_contact_distance
_geom_contact_publ_flag
_geom_contact_site_symmetry_2
Ir1 C6 3.585(7) no .
Ir1 C14 3.578(7) no .
Ir1 C18 3.564(10) no .
Ir2 C34 3.458(10) no .
Cl1 N2 3.416(7) no .
Cl1 C5 3.470(10) no .
Cl1 C14 3.405(7) no .
Cl1 C18 3.421(10) no .
Cl2 N8 3.486(8) no .
Cl2 N11 3.466(6) no .
Cl2 C30 3.393(7) no .
Cl2 C34 3.523(11) no .
Cl2 C42 3.534(10) no .
O1 N3 3.570(10) no .
O1 N6 3.413(9) no .
O1 C10 3.273(12) no .
O1 C25 3.463(12) no .
O2 N9 3.465(10) no .
O2 N12 3.555(10) no .
O2 C50 3.309(12) no .
N1 C9 3.102(9) no .
N1 C10 3.263(13) no .
N1 C13 3.598(12) no .
N2 C2 3.412(13) no .
N2 C13 2.891(12) no .
N3 C1 3.194(10) no .
N3 C2 2.904(13) no .
N3 C6 3.463(11) no .
N3 C9 3.363(11) no .
N4 C21 3.306(12) no .
N4 C22 3.024(12) no .
N5 C17 3.344(9) no .
N5 C25 3.005(12) no .
N6 C1 3.129(10) no .
N6 C17 3.071(11) no .
N6 C21 3.098(12) no .
N7 C31 3.203(13) no .
N7 C35 3.035(13) no .
N8 C27 3.400(10) no .
N8 C38 2.996(12) no .
N9 C26 3.165(11) no .
N9 C27 2.953(12) no .
N9 C31 3.328(13) no .
N10 C43 3.084(9) no .
N10 C50 3.179(14) no .
N11 C39 3.409(12) no .
N11 C42 3.583(10) no .
N11 C47 2.926(11) no .
N12 C26 3.197(11) no .
N12 C39 2.935(12) no .
N12 C43 3.335(11) no .
N12 C46 3.485(11) no .
C1 C10 3.243(13) no .
C1 C22 3.579(11) no .
C1 C25 3.491(12) no .
C2 C9 3.380(13) no .
C2 C10 3.340(15) no .
C2 C13 3.546(14) no .
C6 C13 3.534(13) no .
C9 C13 3.260(13) no .
C17 C21 3.355(12) no .
C17 C22 3.277(14) no .
C21 C25 3.298(14) no .
C26 C35 3.551(12) no .
C26 C50 3.269(13) no .
C27 C31 3.347(13) no .
C27 C35 3.158(16) no .
C31 C38 3.501(15) no .
C39 C43 3.326(12) no .
C39 C50 3.306(14) no .
C43 C47 3.303(13) no .
C46 C47 3.495(13) no .
Cl1 C30 3.528(10) no 2_746
Cl2 C14 3.438(9) no 2_756
Cl2 C15 3.524(9) no 2_756
O1 C45 3.335(12) no 1_656
O1 C46 3.571(11) no 1_656
O2 C6 3.553(10) no .
O2 C7 3.181(12) no .
O2 C13 3.495(10) no .
O2 C22 3.383(10) no 1_454
O2 C23 3.487(11) no 1_454
C3 C37 3.531(14) no 1_655
C6 O2 3.553(10) no .
C7 O2 3.181(12) no .
C7 C16 3.560(11) no 1_454
C9 C29 3.593(14) no 2_746
C13 O2 3.495(10) no .
C13 C26 3.435(11) no .
C14 Cl2 3.438(9) no 2_746
C15 Cl2 3.524(9) no 2_746
C15 C43 3.461(13) no 2_746
C16 C7 3.560(11) no 1_656
C20 C45 3.599(14) no 2_646
C22 O2 3.383(10) no 1_656
C23 O2 3.487(11) no 1_656
C23 C26 3.588(12) no 1_656
C26 C13 3.435(11) no .
C26 C23 3.588(12) no 1_454
C27 C40 3.579(13) no 1_556
C29 C9 3.593(14) no 2_756
C30 Cl1 3.528(10) no 2_756
C37 C3 3.531(14) no 1_455
C40 C27 3.579(13) no 1_554
C43 C15 3.461(13) no 2_756
C45 O1 3.335(12) no 1_454
C45 C20 3.599(14) no 2_656
C46 O1 3.571(11) no 1_454
Ir1 H5 3.3461(3) no .
Ir1 H6 3.2023(2) no .
Ir1 H14 3.1409(2) no .
Ir1 H18 3.1353(3) no .
Ir2 H30 3.2189(2) no .
Ir2 H34 3.0235(3) no .
Ir2 H42 3.3723(3) no .
Ir2 H46 3.2578(2) no .
Cl1 H5 2.835(2) no .
Cl1 H6 3.4854(18) no .
Cl1 H14 2.8083(16) no .
Cl1 H18 2.884(2) no .
Cl2 H30 2.8065(16) no .
Cl2 H34 3.325(2) no .
Cl2 H42 2.860(2) no .
Cl2 H46 3.4597(18) no .
P1 H2 3.002(2) no .
P1 H5 3.018(2) no .
P1 H6 2.955(2) no .
P1 H9 3.0747(19) no .
P1 H10 3.003(2) no .
P1 H13 3.0218(18) no .
P2 H14 2.966(2) no .
P2 H17 3.0517(17) no .
P2 H18 2.9933(17) no .
P2 H21 3.042(2) no .
P2 H22 3.0054(17) no .
P2 H25 2.997(2) no .
P3 H27 2.9975(18) no .
P3 H30 2.974(2) no .
P3 H31 3.043(2) no .
P3 H34 2.9446(17) no .
P3 H35 2.9960(19) no .
P3 H38 2.999(2) no .
P4 H39 3.026(2) no .
P4 H42 3.0159(19) no .
P4 H43 3.0457(18) no .
P4 H46 2.963(2) no .
P4 H47 3.0433(17) no .
P4 H50 2.987(2) no .
O1 H10 2.991(8) no .
O2 H50 3.158(8) no .
N1 H3 3.169(8) no .
N1 H4 3.145(8) no .
N1 H9 2.883(6) no .
N1 H10 3.339(9) no .
N2 H2 3.511(8) no .
N2 H7 3.160(6) no .
N2 H8 3.140(6) no .
N2 H13 2.588(7) no .
N3 H2 2.646(8) no .
N3 H9 3.537(7) no .
N3 H11 3.149(7) no .
N3 H12 3.158(6) no .
N4 H15 3.160(7) no .
N4 H16 3.152(5) no .
N4 H21 3.258(7) no .
N4 H22 2.823(7) no .
N5 H17 3.309(5) no .
N5 H19 3.145(6) no .
N5 H20 3.144(7) no .
N5 H25 2.794(7) no .
N6 H17 2.949(6) no .
N6 H21 2.978(7) no .
N6 H23 3.156(6) no .
N6 H24 3.149(7) no .
N7 H28 3.147(6) no .
N7 H29 3.135(7) no .
N7 H31 3.025(8) no .
N7 H35 2.872(7) no .
N8 H27 3.425(5) no .
N8 H32 3.132(7) no .
N8 H33 3.142(6) no .
N8 H38 2.734(7) no .
N9 H27 2.752(7) no .
N9 H31 3.376(7) no .
N9 H36 3.141(7) no .
N9 H37 3.132(8) no .
N10 H40 3.165(7) no .
N10 H41 3.173(8) no .
N10 H43 2.850(5) no .
N10 H50 3.175(9) no .
N11 H39 3.534(7) no .
N11 H44 3.138(6) no .
N11 H45 3.140(6) no .
N11 H47 2.639(6) no .
N12 H39 2.683(8) no .
N12 H43 3.472(7) no .
N12 H48 3.148(6) no .
N12 H49 3.140(7) no .
C1 H10 2.983(9) no .
C2 H4 3.181(10) no .
C2 H5 3.214(10) no .
C2 H9 2.820(9) no .
C2 H10 3.554(10) no .
C3 H5 3.190(11) no .
C4 H2 3.189(10) no .
C5 H2 3.214(8) no .
C5 H3 3.186(10) no .
C6 H8 3.148(9) no .
C6 H9 3.186(10) no .
C6 H13 3.045(9) no .
C7 H9 3.166(11) no .
C7 H13 3.364(10) no .
C8 H6 3.158(10) no .
C8 H13 3.208(10) no .
C9 H2 3.357(9) no .
C9 H6 3.185(10) no .
C9 H7 3.163(10) no .
C9 H13 2.729(10) no .
C10 H2 3.042(10) no .
C10 H12 3.161(8) no .
C10 H13 3.176(8) no .
C11 H2 3.473(11) no .
C11 H13 3.171(10) no .
C12 H2 3.457(10) no .
C12 H10 3.168(8) no .
C13 H2 2.968(10) no .
C13 H9 3.455(9) no .
C13 H10 3.175(7) no .
C13 H11 3.164(9) no .
C14 H16 3.148(8) no .
C14 H17 3.162(9) no .
C14 H22 3.596(9) no .
C15 H17 3.162(10) no .
C16 H14 3.154(8) no .
C17 H14 3.164(9) no .
C17 H15 3.158(10) no .
C17 H21 2.948(9) no .
C17 H22 3.046(9) no .
C18 H20 3.150(10) no .
C18 H21 3.167(8) no .
C18 H25 3.546(9) no .
C19 H21 3.135(9) no .
C20 H18 3.157(11) no .
C21 H17 2.978(8) no .
C21 H18 3.168(9) no .
C21 H19 3.131(8) no .
C21 H25 3.055(10) no .
C22 H17 3.198(10) no .
C22 H24 3.150(10) no .
C22 H25 3.163(9) no .
C23 H25 3.153(9) no .
C24 H22 3.155(10) no .
C25 H21 3.223(9) no .
C25 H22 3.163(8) no .
C25 H23 3.153(8) no .
C26 H50 3.105(9) no .
C27 H29 3.157(11) no .
C27 H30 3.167(10) no .
C27 H31 2.783(10) no .
C27 H35 3.006(11) no .
C28 H30 3.165(9) no .
C29 H27 3.163(11) no .
C30 H27 3.169(10) no .
C30 H28 3.162(8) no .
C31 H27 3.164(9) no .
C31 H33 3.157(8) no .
C31 H34 3.151(10) no .
C31 H38 3.169(11) no .
C32 H34 3.146(14) no .
C33 H31 3.160(8) no .
C34 H31 3.151(8) no .
C34 H32 3.141(10) no .
C34 H38 3.132(10) no .
C35 H27 2.968(11) no .
C35 H37 3.143(11) no .
C35 H38 3.165(10) no .
C36 H38 3.162(10) no .
C37 H35 3.151(12) no .
C38 H27 3.572(10) no .
C38 H35 3.162(10) no .
C38 H36 3.159(9) no .
C39 H41 3.178(9) no .
C39 H42 3.199(9) no .
C39 H43 2.732(8) no .
C39 H50 3.397(9) no .
C40 H42 3.184(11) no .
C40 H43 3.524(9) no .
C41 H39 3.185(10) no .
C42 H39 3.199(9) no .
C42 H40 3.174(10) no .
C43 H39 3.319(9) no .
C43 H45 3.162(10) no .
C43 H46 3.193(10) no .
C43 H47 2.850(10) no .
C44 H46 3.185(9) no .
C44 H47 3.277(9) no .
C45 H43 3.173(10) no .
C45 H47 3.307(10) no .
C46 H43 3.191(10) no .
C46 H44 3.171(10) no .
C46 H47 2.966(10) no .
C47 H39 3.199(9) no .
C47 H43 3.511(9) no .
C47 H49 3.157(8) no .
C47 H50 3.174(7) no .
C48 H50 3.159(8) no .
C49 H39 3.584(10) no .
C49 H47 3.164(9) no .
C50 H39 2.994(10) no .
C50 H47 3.175(8) no .
C50 H48 3.153(8) no .
H2 H3 2.51825(14) no .
H2 H9 2.78886(13) no .
H2 H10 3.46096(19) no .
H2 H13 3.3377(2) no .
H3 H4 2.51803(12) no .
H4 H5 2.49431(12) no .
H5 H14 2.89974(19) no .
H6 H7 2.46680(12) no .
H6 H13 3.55264(15) no .
H6 H18 2.92816(16) no .
H7 H8 2.52969(12) no .
H8 H9 2.46105(15) no .
H9 H13 3.04927(15) no .
H10 H11 2.44728(12) no .
H11 H12 2.54968(12) no .
H12 H13 2.48681(15) no .
H14 H15 2.47515(10) no .
H15 H16 2.53371(15) no .
H16 H17 2.46333(13) no .
H17 H21 2.34909(17) no .
H17 H22 3.16980(16) no .
H18 H19 2.46550(10) no .
H19 H20 2.52214(17) no .
H20 H21 2.43971(13) no .
H21 H25 3.17956(17) no .
H22 H23 2.47853(12) no .
H23 H24 2.51821(18) no .
H24 H25 2.47655(11) no .
H27 H28 2.50320(12) no .
H27 H31 2.48120(14) no .
H27 H35 3.03588(14) no .
H28 H29 2.51268(14) no .
H29 H30 2.48786(10) no .
H30 H42 3.0278(2) no .
H31 H32 2.48186(15) no .
H31 H38 3.4987(2) no .
H32 H33 2.52030(14) no .
H33 H34 2.47883(11) no .
H34 H38 3.43224(18) no .
H34 H46 2.77075(18) no .
H35 H36 2.48532(11) no .
H36 H37 2.49705(18) no .
H37 H38 2.51024(12) no .
H39 H40 2.48535(13) no .
H39 H43 2.70276(13) no .
H39 H50 3.28453(17) no .
H40 H41 2.54565(12) no .
H41 H42 2.47210(12) no .
H43 H44 2.45306(14) no .
H43 H47 3.21526(15) no .
H44 H45 2.56975(12) no .
H45 H46 2.45793(12) no .
H46 H47 3.41706(15) no .
H47 H48 2.47375(15) no .
H48 H49 2.53460(12) no .
H49 H50 2.46360(12) no .
Ir1 H48 3.2986(3) no 1_656
Ir2 H12 3.1479(3) no .
Ir2 H23 3.4782(3) no 1_454
Cl1 H29 3.3440(19) no 2_746
Cl1 H30 2.891(2) no 2_746
Cl1 H33 2.952(2) no 2_646
Cl1 H42 3.0815(19) no 2_746
Cl2 H5 3.222(2) no 2_756
Cl2 H14 2.901(2) no 2_756
Cl2 H15 3.0936(19) no 2_756
Cl2 H19 2.7951(19) no 2_656
O1 H35 3.075(6) no .
O1 H36 3.272(6) no .
O1 H40 2.964(7) no 1_556
O1 H45 3.217(7) no 1_656
O1 H47 2.865(7) no 1_656
O2 H3 2.988(7) no 1_455
O2 H7 3.163(7) no .
O2 H13 2.726(6) no .
O2 H22 2.808(5) no 1_454
O2 H23 3.019(6) no 1_454
N1 H37 3.316(7) no 1_655
N2 H29 3.147(7) no 2_746
N3 H35 3.263(7) no .
N5 H41 3.308(7) no 2_746
N10 H12 3.599(6) no .
N10 H24 3.360(7) no 1_554
N11 H15 3.014(7) no 2_756
N12 H22 3.459(8) no 1_454
C1 H35 3.436(7) no .
C1 H36 3.145(8) no .
C1 H47 2.987(8) no 1_656
C2 H37 3.179(8) no 1_655
C3 H7 3.073(11) no 1_655
C3 H17 2.982(10) no 1_554
C3 H37 3.142(10) no 1_655
C4 H7 3.302(12) no 1_655
C4 H37 3.252(11) no 1_655
C5 H37 3.343(8) no 1_655
C5 H48 3.325(8) no 1_656
C6 H32 3.073(9) no 2_646
C7 H3 3.204(10) no 1_455
C7 H4 3.583(11) no 1_455
C7 H16 3.140(9) no 1_454
C7 H32 2.879(10) no 2_646
C8 H16 3.482(10) no 1_454
C8 H20 3.175(10) no 1_554
C8 H21 3.594(11) no 1_554
C8 H29 3.253(9) no 2_746
C8 H32 3.431(10) no 2_646
C8 H49 3.302(9) no .
C8 H50 3.548(10) no .
C9 H21 3.156(10) no 1_554
C9 H29 2.861(9) no 2_746
C10 H35 3.475(10) no .
C10 H37 3.597(9) no 1_655
C10 H38 2.990(10) no 1_655
C10 H44 3.551(9) no 1_656
C10 H47 3.519(7) no 1_656
C11 H35 3.482(12) no .
C11 H38 3.016(11) no 1_655
C11 H44 3.159(10) no 1_656
C12 H24 3.309(10) no 1_554
C12 H30 3.515(10) no .
C12 H35 3.237(11) no .
C13 H24 3.600(9) no 1_554
C13 H35 3.102(10) no .
C13 H50 3.409(7) no .
C14 H42 3.313(8) no 2_746
C14 H48 3.272(9) no 1_656
C15 H8 3.175(8) no 1_656
C15 H20 3.434(9) no 1_655
C15 H43 3.580(9) no 2_746
C16 H7 2.922(8) no 1_656
C16 H8 3.273(9) no 1_656
C16 H31 3.154(8) no 2_747
C16 H43 3.450(9) no 2_746
C17 H3 3.215(8) no 1_556
C17 H7 3.394(7) no 1_656
C17 H28 3.581(10) no 2_747
C18 H33 3.342(10) no 2_646
C18 H41 3.215(9) no 2_746
C18 H49 3.581(10) no 1_556
C19 H15 3.590(12) no 1_455
C19 H41 3.181(10) no 2_746
C19 H49 3.115(12) no 1_556
C20 H8 2.963(12) no 1_556
C20 H15 3.319(10) no 1_455
C20 H28 3.044(8) no 2_747
C20 H41 3.243(11) no 2_746
C20 H45 3.370(10) no 2_646
C20 H49 2.928(9) no 1_556
C21 H8 3.400(10) no 1_556
C21 H9 3.099(9) no 1_556
C21 H28 2.815(9) no 2_747
C21 H41 3.311(10) no 2_746
C21 H49 3.303(9) no 1_556
C22 H2 3.564(10) no 1_556
C22 H3 3.241(9) no 1_556
C23 H2 3.048(10) no 1_556
C23 H3 3.516(9) no 1_556
C23 H34 3.460(9) no 1_656
C23 H46 3.426(10) no 1_656
C24 H2 3.097(9) no 1_556
C24 H50 3.346(10) no 1_556
C25 H50 3.180(9) no 1_556
C26 H12 3.416(8) no .
C26 H13 2.835(7) no .
C26 H22 3.288(8) no 1_454
C26 H23 2.914(7) no 1_454
C27 H40 3.157(9) no 1_556
C27 H45 3.597(9) no 1_656
C28 H17 3.443(11) no 2_757
C28 H21 3.168(10) no 2_757
C28 H40 3.340(10) no 1_556
C28 H45 2.899(9) no 1_656
C29 H9 3.506(10) no 2_756
C29 H45 3.497(9) no 1_656
C30 H5 3.378(9) no 2_756
C30 H12 3.369(9) no .
C31 H4 3.174(11) no 2_756
C31 H11 3.451(11) no 1_455
C31 H16 3.071(10) no 2_757
C31 H43 3.556(11) no 1_556
C31 H44 3.106(12) no 1_556
C32 H4 3.433(12) no 2_756
C32 H7 3.527(11) no 2_656
C32 H11 2.958(12) no 1_455
C32 H16 3.536(11) no 2_757
C32 H44 2.947(14) no 1_556
C33 H11 2.976(11) no 1_455
C33 H18 3.279(10) no 2_656
C33 H19 3.541(11) no 2_656
C34 H11 3.472(10) no 1_455
C34 H19 3.375(10) no 2_656
C34 H23 3.384(10) no 1_454
C35 H39 3.508(10) no 1_556
C36 H6 3.252(11) no .
C36 H39 3.039(10) no 1_556
C37 H10 3.441(12) no 1_455
C37 H39 3.340(9) no 1_556
C38 H10 3.353(11) no 1_455
C38 H43 3.573(10) no 1_556
C39 H24 3.189(7) no 1_554
C39 H25 3.581(9) no 1_554
C39 H27 3.319(9) no 1_554
C40 H24 3.206(10) no 1_554
C40 H27 2.953(9) no 1_554
C40 H28 3.537(11) no 1_554
C40 H45 3.315(11) no 1_655
C41 H24 3.411(10) no 1_554
C41 H33 3.427(8) no 1_655
C42 H12 3.347(9) no .
C42 H24 3.513(9) no 1_554
C42 H33 3.532(7) no 1_655
C43 H15 2.986(10) no 2_756
C43 H16 3.323(10) no 2_756
C43 H31 3.489(9) no 1_554
C44 H10 3.294(9) no 1_454
C44 H11 3.136(8) no 1_454
C44 H15 3.182(9) no 2_756
C44 H16 3.444(10) no 2_756
C44 H20 3.486(10) no 2_656
C44 H31 3.515(11) no 1_554
C44 H32 3.593(9) no 1_554
C45 H15 3.403(9) no 2_756
C45 H20 2.913(10) no 2_656
C45 H28 3.414(9) no 1_454
C45 H40 3.270(10) no 1_455
C46 H15 3.298(9) no 2_756
C46 H20 3.375(9) no 2_656
C47 H10 3.373(7) no 1_454
C47 H22 3.248(10) no 1_454
C47 H37 3.423(9) no 1_554
C48 H14 3.429(10) no 1_454
C48 H22 3.323(11) no 1_454
C48 H37 3.194(10) no 1_554
C49 H8 3.201(9) no .
C49 H22 3.529(12) no 1_454
C49 H25 3.063(11) no 1_554
C50 H13 3.539(8) no .
C50 H25 2.899(10) no 1_554
H2 C22 3.564(10) no 1_554
H2 C23 3.048(10) no 1_554
H2 C24 3.097(9) no 1_554
H2 H23 3.20123(13) no 1_554
H2 H24 3.26061(14) no 1_554
H2 H37 3.58623(18) no 1_655
H2 H38 3.34131(15) no 1_655
H3 O2 2.988(7) no 1_655
H3 C7 3.204(10) no 1_655
H3 C17 3.215(8) no 1_554
H3 C22 3.241(9) no 1_554
H3 C23 3.516(9) no 1_554
H3 H7 2.41463(13) no 1_655
H3 H17 2.69011(11) no 1_554
H3 H22 3.11482(19) no 1_554
H3 H37 3.53464(19) no 1_655
H4 C7 3.583(11) no 1_655
H4 C31 3.174(11) no 2_746
H4 C32 3.433(12) no 2_746
H4 H6 3.3944(2) no 1_655
H4 H7 2.90126(14) no 1_655
H4 H31 3.18564(16) no 2_746
H5 Cl2 3.222(2) no 2_746
H5 C30 3.378(9) no 2_746
H5 H30 3.19685(18) no 2_746
H5 H48 3.03337(14) no 1_656
H6 C36 3.252(11) no .
H6 H4 3.3944(2) no 1_455
H6 H32 3.2796(2) no 2_646
H6 H36 2.83455(13) no .
H7 O2 3.163(7) no .
H7 C3 3.073(11) no 1_455
H7 C4 3.302(12) no 1_455
H7 C16 2.922(8) no 1_454
H7 C17 3.394(7) no 1_454
H7 C32 3.527(11) no 2_646
H7 H3 2.41463(13) no 1_455
H7 H4 2.90126(14) no 1_455
H7 H16 2.51397(11) no 1_454
H7 H17 3.4518(2) no 1_454
H7 H31 3.5351(2) no 2_646
H7 H32 2.95596(14) no 2_646
H8 C15 3.175(8) no 1_454
H8 C16 3.273(9) no 1_454
H8 C20 2.963(12) no 1_554
H8 C21 3.400(10) no 1_554
H8 C49 3.201(9) no .
H8 H15 3.03584(12) no 1_454
H8 H16 3.20292(16) no 1_454
H8 H20 2.43785(10) no 1_554
H8 H21 3.3191(2) no 1_554
H8 H49 2.57934(14) no .
H8 H50 3.4567(2) no .
H9 C21 3.099(9) no 1_554
H9 C29 3.506(10) no 2_746
H9 H20 3.48268(15) no 1_554
H9 H21 2.38838(12) no 1_554
H9 H28 3.43792(19) no 2_746
H9 H29 2.98076(16) no 2_746
H10 C37 3.441(12) no 1_655
H10 C38 3.353(11) no 1_655
H10 C44 3.294(9) no 1_656
H10 C47 3.373(7) no 1_656
H10 H37 2.99747(18) no 1_655
H10 H38 2.80653(13) no 1_655
H10 H44 3.2785(2) no 1_656
H10 H47 2.61232(16) no 1_656
H11 C31 3.451(11) no 1_655
H11 C32 2.958(12) no 1_655
H11 C33 2.976(11) no 1_655
H11 C34 3.472(10) no 1_655
H11 C44 3.136(8) no 1_656
H11 H32 3.16221(19) no 1_655
H11 H33 3.18472(15) no 1_655
H11 H38 2.83259(17) no 1_655
H11 H44 2.44548(11) no 1_656
H12 Ir2 3.1479(3) no .
H12 N10 3.599(6) no .
H12 C26 3.416(8) no .
H12 C30 3.369(9) no .
H12 C42 3.347(9) no .
H12 H24 3.11850(14) no 1_554
H12 H30 2.92747(15) no .
H12 H33 3.56474(16) no 1_655
H12 H42 3.11556(14) no .
H12 H50 3.55571(15) no .
H13 O2 2.726(6) no .
H13 C26 2.835(7) no .
H13 C50 3.539(8) no .
H13 H35 3.41211(17) no .
H13 H50 2.71781(18) no .
H14 Cl2 2.901(2) no 2_746
H14 C48 3.429(10) no 1_656
H14 H42 3.20620(17) no 2_746
H14 H48 2.80720(15) no 1_656
H15 Cl2 3.0936(19) no 2_746
H15 N11 3.014(7) no 2_746
H15 C19 3.590(12) no 1_655
H15 C20 3.319(10) no 1_655
H15 C43 2.986(10) no 2_746
H15 C44 3.182(9) no 2_746
H15 C45 3.403(9) no 2_746
H15 C46 3.298(9) no 2_746
H15 H8 3.03584(12) no 1_656
H15 H19 3.23613(16) no 1_655
H15 H20 2.66945(19) no 1_655
H15 H43 3.34615(16) no 2_746
H15 H49 3.54900(19) no 1_656
H16 C7 3.140(9) no 1_656
H16 C8 3.482(10) no 1_656
H16 C31 3.071(10) no 2_747
H16 C32 3.536(11) no 2_747
H16 C43 3.323(10) no 2_746
H16 C44 3.444(10) no 2_746
H16 H7 2.51397(11) no 1_656
H16 H8 3.20292(16) no 1_656
H16 H27 3.38708(15) no 2_747
H16 H31 2.28077(11) no 2_747
H16 H32 3.28355(16) no 2_747
H16 H43 3.09732(19) no 2_746
H16 H44 3.30066(16) no 2_746
H17 C3 2.982(10) no 1_556
H17 C28 3.443(11) no 2_747
H17 H3 2.69011(11) no 1_556
H17 H7 3.4518(2) no 1_656
H17 H28 3.05095(14) no 2_747
H18 C33 3.279(10) no 2_646
H18 H33 2.96178(16) no 2_646
H19 Cl2 2.7951(19) no 2_646
H19 C33 3.541(11) no 2_646
H19 C34 3.375(10) no 2_646
H19 H15 3.23613(16) no 1_455
H19 H33 3.56799(15) no 2_646
H19 H34 3.27650(17) no 2_646
H19 H41 3.5931(2) no 2_746
H19 H46 3.4911(2) no 2_646
H19 H49 3.40971(17) no 1_556
H20 C8 3.175(10) no 1_556
H20 C15 3.434(9) no 1_455
H20 C44 3.486(10) no 2_646
H20 C45 2.913(10) no 2_646
H20 C46 3.375(9) no 2_646
H20 H8 2.43785(10) no 1_556
H20 H9 3.48268(15) no 1_556
H20 H15 2.66945(19) no 1_455
H20 H28 2.86005(15) no 2_747
H20 H45 2.80255(16) no 2_646
H20 H49 3.10189(17) no 1_556
H21 C8 3.594(11) no 1_556
H21 C9 3.156(10) no 1_556
H21 C28 3.168(10) no 2_747
H21 H8 3.3191(2) no 1_556
H21 H9 2.38838(12) no 1_556
H21 H28 2.38675(13) no 2_747
H22 O2 2.808(5) no 1_656
H22 N12 3.459(8) no 1_656
H22 C26 3.288(8) no 1_656
H22 C47 3.248(10) no 1_656
H22 C48 3.323(11) no 1_656
H22 C49 3.529(12) no 1_656
H22 H3 3.11482(19) no 1_556
H22 H47 3.54285(18) no 1_656
H23 Ir2 3.4782(3) no 1_656
H23 O2 3.019(6) no 1_656
H23 C26 2.914(7) no 1_656
H23 C34 3.384(10) no 1_656
H23 H2 3.20123(13) no 1_556
H23 H34 2.65435(16) no 1_656
H23 H38 3.5868(2) no 1_656
H23 H46 3.05187(14) no 1_656
H24 N10 3.360(7) no 1_556
H24 C12 3.309(10) no 1_556
H24 C13 3.600(9) no 1_556
H24 C39 3.189(7) no 1_556
H24 C40 3.206(10) no 1_556
H24 C41 3.411(10) no 1_556
H24 C42 3.513(9) no 1_556
H24 H2 3.26061(14) no 1_556
H24 H12 3.11850(14) no 1_556
H24 H39 3.55024(17) no 1_556
H24 H40 3.57144(19) no 1_556
H24 H50 2.93943(18) no 1_556
H25 C39 3.581(9) no 1_556
H25 C49 3.063(11) no 1_556
H25 C50 2.899(10) no 1_556
H25 H39 3.24871(14) no 1_556
H25 H49 2.93166(17) no 1_556
H25 H50 2.60101(12) no 1_556
H27 C39 3.319(9) no 1_556
H27 C40 2.953(9) no 1_556
H27 H16 3.38708(15) no 2_757
H27 H39 3.39665(16) no 1_556
H27 H40 2.72596(12) no 1_556
H27 H43 3.02610(15) no 1_556
H28 C17 3.581(10) no 2_757
H28 C20 3.044(8) no 2_757
H28 C21 2.815(9) no 2_757
H28 C40 3.537(11) no 1_556
H28 C45 3.414(9) no 1_656
H28 H9 3.43792(19) no 2_756
H28 H17 3.05095(14) no 2_757
H28 H20 2.86005(15) no 2_757
H28 H21 2.38675(13) no 2_757
H28 H40 3.11916(16) no 1_556
H28 H41 3.4719(2) no 1_556
H28 H45 2.58816(12) no 1_656
H29 Cl1 3.3440(19) no 2_756
H29 N2 3.147(7) no 2_756
H29 C8 3.253(9) no 2_756
H29 C9 2.861(9) no 2_756
H29 H9 2.98076(16) no 2_756
H29 H32 2.88520(17) no 1_655
H29 H44 3.34264(16) no 1_656
H30 Cl1 2.891(2) no 2_756
H30 C12 3.515(10) no .
H30 H5 3.19685(18) no 2_756
H30 H12 2.92747(15) no .
H31 C16 3.154(8) no 2_757
H31 C43 3.489(9) no 1_556
H31 C44 3.515(11) no 1_556
H31 H4 3.18564(16) no 2_756
H31 H7 3.5351(2) no 2_656
H31 H16 2.28077(11) no 2_757
H31 H43 2.95181(15) no 1_556
H31 H44 2.99763(15) no 1_556
H32 C6 3.073(9) no 2_656
H32 C7 2.879(10) no 2_656
H32 C8 3.431(10) no 2_656
H32 C44 3.593(9) no 1_556
H32 H6 3.2796(2) no 2_656
H32 H7 2.95596(14) no 2_656
H32 H11 3.16221(19) no 1_455
H32 H16 3.28355(16) no 2_757
H32 H29 2.88520(17) no 1_455
H32 H44 2.71216(13) no 1_556
H33 Cl1 2.952(2) no 2_656
H33 C18 3.342(10) no 2_656
H33 C41 3.427(8) no 1_455
H33 C42 3.532(7) no 1_455
H33 H11 3.18472(15) no 1_455
H33 H12 3.56474(16) no 1_455
H33 H18 2.96178(16) no 2_656
H33 H19 3.56799(15) no 2_656
H33 H41 2.97365(19) no 1_455
H33 H42 3.19468(19) no 1_455
H34 C23 3.460(9) no 1_454
H34 H19 3.27650(17) no 2_656
H34 H23 2.65435(16) no 1_454
H35 O1 3.075(6) no .
H35 N3 3.263(7) no .
H35 C1 3.436(7) no .
H35 C10 3.475(10) no .
H35 C11 3.482(12) no .
H35 C12 3.237(11) no .
H35 C13 3.102(10) no .
H35 H13 3.41211(17) no .
H35 H40 3.4795(2) no 1_556
H36 O1 3.272(6) no .
H36 C1 3.145(8) no .
H36 H6 2.83455(13) no .
H36 H39 3.06399(14) no 1_556
H37 N1 3.316(7) no 1_455
H37 C2 3.179(8) no 1_455
H37 C3 3.142(10) no 1_455
H37 C4 3.252(11) no 1_455
H37 C5 3.343(8) no 1_455
H37 C10 3.597(9) no 1_455
H37 C47 3.423(9) no 1_556
H37 C48 3.194(10) no 1_556
H37 H2 3.58623(18) no 1_455
H37 H3 3.53464(19) no 1_455
H37 H10 2.99747(18) no 1_455
H37 H47 3.43842(17) no 1_556
H37 H48 2.96694(15) no 1_556
H38 C10 2.990(10) no 1_455
H38 C11 3.016(11) no 1_455
H38 H2 3.34131(15) no 1_455
H38 H10 2.80653(13) no 1_455
H38 H11 2.83259(17) no 1_455
H38 H23 3.5868(2) no 1_454
H39 C35 3.508(10) no 1_554
H39 C36 3.039(10) no 1_554
H39 C37 3.340(9) no 1_554
H39 H24 3.55024(17) no 1_554
H39 H25 3.24871(14) no 1_554
H39 H27 3.39665(16) no 1_554
H39 H36 3.06399(14) no 1_554
H40 O1 2.964(7) no 1_554
H40 C27 3.157(9) no 1_554
H40 C28 3.340(10) no 1_554
H40 C45 3.270(10) no 1_655
H40 H24 3.57144(19) no 1_554
H40 H27 2.72596(12) no 1_554
H40 H28 3.11916(16) no 1_554
H40 H35 3.4795(2) no 1_554
H40 H45 2.51145(13) no 1_655
H40 H46 3.4701(2) no 1_655
H41 N5 3.308(7) no 2_756
H41 C18 3.215(9) no 2_756
H41 C19 3.181(10) no 2_756
H41 C20 3.243(11) no 2_756
H41 C21 3.311(10) no 2_756
H41 H19 3.5931(2) no 2_756
H41 H28 3.4719(2) no 1_554
H41 H33 2.97365(19) no 1_655
H41 H45 3.52067(17) no 1_655
H41 H46 3.5976(2) no 1_655
H42 Cl1 3.0815(19) no 2_756
H42 C14 3.313(8) no 2_756
H42 H12 3.11556(14) no .
H42 H14 3.20620(17) no 2_756
H42 H33 3.19468(19) no 1_655
H43 C15 3.580(9) no 2_756
H43 C16 3.450(9) no 2_756
H43 C31 3.556(11) no 1_554
H43 C38 3.573(10) no 1_554
H43 H15 3.34615(16) no 2_756
H43 H16 3.09732(19) no 2_756
H43 H27 3.02610(15) no 1_554
H43 H31 2.95181(15) no 1_554
H44 C10 3.551(9) no 1_454
H44 C11 3.159(10) no 1_454
H44 C31 3.106(12) no 1_554
H44 C32 2.947(14) no 1_554
H44 H10 3.2785(2) no 1_454
H44 H11 2.44548(11) no 1_454
H44 H16 3.30066(16) no 2_756
H44 H29 3.34264(16) no 1_454
H44 H31 2.99763(15) no 1_554
H44 H32 2.71216(13) no 1_554
H45 O1 3.217(7) no 1_454
H45 C20 3.370(10) no 2_656
H45 C27 3.597(9) no 1_454
H45 C28 2.899(9) no 1_454
H45 C29 3.497(9) no 1_454
H45 C40 3.315(11) no 1_455
H45 H20 2.80255(16) no 2_656
H45 H28 2.58816(12) no 1_454
H45 H40 2.51145(13) no 1_455
H45 H41 3.52067(17) no 1_455
H46 C23 3.426(10) no 1_454
H46 H19 3.4911(2) no 2_656
H46 H23 3.05187(14) no 1_454
H46 H40 3.4701(2) no 1_455
H46 H41 3.5976(2) no 1_455
H47 O1 2.865(7) no 1_454
H47 C1 2.987(8) no 1_454
H47 C10 3.519(7) no 1_454
H47 H10 2.61232(16) no 1_454
H47 H22 3.54285(18) no 1_454
H47 H37 3.43842(17) no 1_554
H48 Ir1 3.2986(3) no 1_454
H48 C5 3.325(8) no 1_454
H48 C14 3.272(9) no 1_454
H48 H5 3.03337(14) no 1_454
H48 H14 2.80720(15) no 1_454
H48 H37 2.96694(15) no 1_554
H49 C8 3.302(9) no .
H49 C18 3.581(10) no 1_554
H49 C19 3.115(12) no 1_554
H49 C20 2.928(9) no 1_554
H49 C21 3.303(9) no 1_554
H49 H8 2.57934(14) no .
H49 H15 3.54900(19) no 1_454
H49 H19 3.40971(17) no 1_554
H49 H20 3.10189(17) no 1_554
H49 H25 2.93166(17) no 1_554
H50 C8 3.548(10) no .
H50 C13 3.409(7) no .
H50 C24 3.346(10) no 1_554
H50 C25 3.180(9) no 1_554
H50 H8 3.4567(2) no .
H50 H12 3.55571(15) no .
H50 H13 2.71781(18) no .
H50 H24 2.93943(18) no 1_554
H50 H25 2.60101(12) no 1_554

loop_
_geom_torsion_atom_site_label_1
_geom_torsion_atom_site_label_2
_geom_torsion_atom_site_label_3
_geom_torsion_atom_site_label_4
_geom_torsion
_geom_torsion_publ_flag
Cl1 Ir1 P1 N1 -67.77(12) no
Cl1 Ir1 P1 N2 53.01(12) no
Cl1 Ir1 P1 N3 170.98(11) no
Cl1 Ir1 P2 N4 62.23(11) no
Cl1 Ir1 P2 N5 -62.49(11) no
Cl1 Ir1 P2 N6 -179.86(11) no
C1 Ir1 P1 N1 117.6(3) no
C1 Ir1 P1 N2 -121.6(3) no
C1 Ir1 P1 N3 -3.7(3) no
C1 Ir1 P2 N4 -123.1(3) no
C1 Ir1 P2 N5 112.2(3) no
C1 Ir1 P2 N6 -5.2(3) no
Cl2 Ir2 P3 N7 -63.52(12) no
Cl2 Ir2 P3 N8 60.15(11) no
Cl2 Ir2 P3 N9 177.84(11) no
Cl2 Ir2 P4 N10 71.49(11) no
Cl2 Ir2 P4 N11 -50.20(11) no
Cl2 Ir2 P4 N12 -169.80(11) no
C26 Ir2 P3 N7 121.6(2) no
C26 Ir2 P3 N8 -114.7(2) no
C26 Ir2 P3 N9 3.0(2) no
C26 Ir2 P4 N10 -113.6(2) no
C26 Ir2 P4 N11 124.7(2) no
C26 Ir2 P4 N12 5.1(2) no
Ir1 P1 N1 C2 -155.7(4) no
Ir1 P1 N1 C5 22.7(7) no
Ir1 P1 N2 C6 34.9(6) no
Ir1 P1 N2 C9 -156.3(5) no
Ir1 P1 N3 C10 59.6(7) no
Ir1 P1 N3 C13 -127.1(5) no
N1 P1 N2 C6 162.5(5) no
N1 P1 N2 C9 -28.7(7) no
N2 P1 N1 C2 78.8(6) no
N2 P1 N1 C5 -102.8(6) no
N1 P1 N3 C10 -69.3(6) no
N1 P1 N3 C13 104.0(6) no
N3 P1 N1 C2 -25.2(6) no
N3 P1 N1 C5 153.2(6) no
N2 P1 N3 C10 -176.0(6) no
N2 P1 N3 C13 -2.7(7) no
N3 P1 N2 C6 -93.4(5) no
N3 P1 N2 C9 75.5(6) no
Ir1 P2 N4 C14 -10.3(6) no
Ir1 P2 N4 C17 174.7(4) no
Ir1 P2 N5 C18 7.9(6) no
Ir1 P2 N5 C21 -178.3(4) no
Ir1 P2 N6 C22 -78.8(5) no
Ir1 P2 N6 C25 80.2(6) no
N4 P2 N5 C18 -120.9(5) no
N4 P2 N5 C21 52.8(7) no
N5 P2 N4 C14 118.1(5) no
N5 P2 N4 C17 -56.9(6) no
N4 P2 N6 C22 47.0(6) no
N4 P2 N6 C25 -154.0(5) no
N6 P2 N4 C14 -139.2(5) no
N6 P2 N4 C17 45.8(6) no
N5 P2 N6 C22 156.3(5) no
N5 P2 N6 C25 -44.8(6) no
N6 P2 N5 C18 136.4(5) no
N6 P2 N5 C21 -49.8(6) no
Ir2 P3 N7 C27 -167.6(4) no
Ir2 P3 N7 C30 12.9(7) no
Ir2 P3 N8 C31 -162.1(5) no
Ir2 P3 N8 C34 19.8(6) no
Ir2 P3 N9 C35 76.9(5) no
Ir2 P3 N9 C38 -90.2(6) no
N7 P3 N8 C31 -33.6(7) no
N7 P3 N8 C34 148.2(5) no
N8 P3 N7 C27 67.2(6) no
N8 P3 N7 C30 -112.4(6) no
N7 P3 N9 C35 -50.4(6) no
N7 P3 N9 C38 142.5(6) no
N9 P3 N7 C27 -38.0(7) no
N9 P3 N7 C30 142.5(6) no
N8 P3 N9 C35 -160.7(5) no
N8 P3 N9 C38 32.2(6) no
N9 P3 N8 C31 69.6(6) no
N9 P3 N8 C34 -108.6(6) no
Ir2 P4 N10 C39 157.9(5) no
Ir2 P4 N10 C42 -32.1(7) no
Ir2 P4 N11 C43 158.8(4) no
Ir2 P4 N11 C46 -35.5(5) no
Ir2 P4 N12 C47 117.4(5) no
Ir2 P4 N12 C50 -62.4(7) no
N10 P4 N11 C43 30.7(6) no
N10 P4 N11 C46 -163.7(5) no
N11 P4 N10 C39 -75.3(7) no
N11 P4 N10 C42 94.8(5) no
N10 P4 N12 C47 -115.3(6) no
N10 P4 N12 C50 64.8(6) no
N12 P4 N10 C39 29.0(7) no
N12 P4 N10 C42 -161.0(5) no
N11 P4 N12 C47 -8.7(7) no
N11 P4 N12 C50 171.5(6) no
N12 P4 N11 C43 -72.1(6) no
N12 P4 N11 C46 93.5(5) no
P1 N1 C2 C3 -179.4(5) no
P1 N1 C5 C4 179.0(5) no
C2 N1 C5 C4 -2.4(9) no
C5 N1 C2 C3 1.9(9) no
P1 N2 C6 C7 170.1(5) no
P1 N2 C9 C8 -170.4(5) no
C6 N2 C9 C8 -0.2(9) no
C9 N2 C6 C7 -0.9(9) no
P1 N3 C10 C11 172.8(5) no
P1 N3 C13 C12 -173.4(5) no
C10 N3 C13 C12 0.8(10) no
C13 N3 C10 C11 -1.7(10) no
P2 N4 C14 C15 -178.4(5) no
P2 N4 C17 C16 178.6(5) no
C14 N4 C17 C16 2.9(8) no
C17 N4 C14 C15 -2.4(8) no
P2 N5 C18 C19 175.8(5) no
P2 N5 C21 C20 -175.4(5) no
C18 N5 C21 C20 -0.8(9) no
C21 N5 C18 C19 0.9(9) no
P2 N6 C22 C23 165.2(5) no
P2 N6 C25 C24 -165.9(5) no
C22 N6 C25 C24 -3.8(9) no
C25 N6 C22 C23 3.1(9) no
P3 N7 C27 C28 -177.7(5) no
P3 N7 C30 C29 178.3(5) no
C27 N7 C30 C29 -1.3(9) no
C30 N7 C27 C28 1.9(10) no
P3 N8 C31 C32 179.6(5) no
P3 N8 C34 C33 -179.6(5) no
C31 N8 C34 C33 1.9(10) no
C34 N8 C31 C32 -2.0(11) no
P3 N9 C35 C36 -169.8(5) no
P3 N9 C38 C37 168.7(5) no
C35 N9 C38 C37 -0.1(10) no
C38 N9 C35 C36 -0.9(10) no
P4 N10 C39 C40 172.8(5) no
P4 N10 C42 C41 -173.1(5) no
C39 N10 C42 C41 -1.4(8) no
C42 N10 C39 C40 1.4(8) no
P4 N11 C43 C44 169.7(5) no
P4 N11 C46 C45 -168.7(5) no
C43 N11 C46 C45 -0.6(9) no
C46 N11 C43 C44 2.4(9) no
P4 N12 C47 C48 178.4(5) no
P4 N12 C50 C49 -179.8(5) no
C47 N12 C50 C49 0.4(10) no
C50 N12 C47 C48 -1.8(10) no
N1 C2 C3 C4 -0.8(10) no
C2 C3 C4 C5 -0.7(11) no
C3 C4 C5 N1 1.9(10) no
N2 C6 C7 C8 1.7(10) no
C6 C7 C8 C9 -1.9(11) no
C7 C8 C9 N2 1.3(10) no
N3 C10 C11 C12 1.8(12) no
C10 C11 C12 C13 -1.3(12) no
C11 C12 C13 N3 0.2(11) no
N4 C14 C15 C16 1.1(9) no
C14 C15 C16 C17 0.8(10) no
C15 C16 C17 N4 -2.3(10) no
N5 C18 C19 C20 -0.8(11) no
C18 C19 C20 C21 0.3(11) no
C19 C20 C21 N5 0.3(11) no
N6 C22 C23 C24 -1.2(10) no
C22 C23 C24 C25 -1.2(11) no
C23 C24 C25 N6 3.1(10) no
N7 C27 C28 C29 -1.8(11) no
C27 C28 C29 C30 1.0(11) no
C28 C29 C30 N7 0.2(10) no
N8 C31 C32 C33 1.4(12) no
C31 C32 C33 C34 -0.2(13) no
C32 C33 C34 N8 -1.1(12) no
N9 C35 C36 C37 1.4(10) no
C35 C36 C37 C38 -1.5(11) no
C36 C37 C38 N9 1.0(11) no
N10 C39 C40 C41 -0.8(9) no
C39 C40 C41 C42 -0.0(10) no
C40 C41 C42 N10 0.9(9) no
N11 C43 C44 C45 -3.1(10) no
C43 C44 C45 C46 2.8(10) no
C44 C45 C46 N11 -1.3(10) no
N12 C47 C48 C49 2.4(11) no
C47 C48 C49 C50 -2.2(12) no
C48 C49 C50 N12 1.1(12) no
